data_7053042
loop_
_publ_author_name
'Branowska, Danuta'
'Chaciak, Bartosz'
'Siuchta, Olga'
'Olender, Ewa'
'Ledwon, Przemyslaw'
'Lapkowski, Mieczyslaw'
'Poronik, Eugenij'
'Wysocki, Waldemar'
'Karczmarzyk, Zbigniew'
'Skora, Lukasz'
'Filapek, Micha\/l'
'Krompiec, Stanislaw'
'Urbanczyk-Lipkowska, Zofia'
'Kalicki, Przemyslaw'

_publ_section_title
;
 Synthesis, photophysics and electrochemistry of novel,
 nitrogen-containing heterocyclic derivatives
;
_journal_issue 7
_journal_name_full 'New Journal of Chemistry'
_journal_page_first 1982
_journal_paper_doi 10.1039/c3nj00078h
_journal_volume 37
_journal_year 2013
_chemical_formula_sum 'C7 H5 N3 S'
_chemical_formula_weight 163.20
_chemical_melting_point 345
_chemical_name_systematic
;
3-Thiophen-2-yl-1,2,4-triazine
;
_space_group_IT_number 14
_symmetry_space_group_name_Hall '-P 2yn'
_symmetry_space_group_name_H-M 'P 1 21/n 1'
_cell_angle_alpha 90.00
_cell_angle_beta 96.248(9)
_cell_angle_gamma 90.00
_cell_formula_units_Z 4
_cell_length_a 5.5650(5)
_cell_length_b 13.2920(16)
_cell_length_c 10.0843(12)
_cell_volume 741.50(14)
_diffrn_ambient_temperature 293(2)
_exptl_crystal_colour colourless
_exptl_crystal_density_diffrn 1.462
_exptl_crystal_description prism
_exptl_crystal_preparation acetone
_refine_ls_R_factor_all 0.1150
_refine_ls_R_factor_obs 0.0921
_refine_ls_wR_factor_obs 0.2418
_refine_ls_wR_factor_ref 0.2595
_cod_data_source_file c3nj00078h.txt
_cod_data_source_block 1
_cod_database_code 7053042

loop_
_symmetry_equiv_pos_as_xyz
'x, y, z'
'-x+1/2, y+1/2, -z+1/2'
'-x, -y, -z'
'x-1/2, -y-1/2, z-1/2'

loop_
_atom_site_label
_atom_site_type_symbol
_atom_site_fract_x
_atom_site_fract_y
_atom_site_fract_z
_atom_site_U_iso_or_equiv
_atom_site_adp_type
_atom_site_occupancy
_atom_site_symmetry_multiplicity
_atom_site_calc_flag
_atom_site_refinement_flags
_atom_site_disorder_assembly
_atom_site_disorder_group
N1 N 0.0076(8) 1.0170(3) 0.7301(4) 0.0749(13) Uani 1 1 d . . .
N2 N 0.0522(7) 0.9260(3) 0.7840(4) 0.0662(11) Uani 1 1 d . . .
N4 N -0.2775(7) 0.9417(3) 0.9140(4) 0.0628(11) Uani 1 1 d . . .
C3 C -0.0880(7) 0.8922(3) 0.8736(4) 0.0524(10) Uani 1 1 d . C .
C5 C -0.3196(9) 1.0306(4) 0.8574(5) 0.0699(13) Uani 1 1 d . . .
H5 H -0.4494 1.0687 0.8798 0.105 Uiso 1 1 calc R . .
C6 C -0.1758(9) 1.0684(4) 0.7658(5) 0.0710(14) Uani 1 1 d . . .
H6 H -0.2097 1.1316 0.7288 0.106 Uiso 1 1 calc R . .
C7 C -0.0312(7) 0.7940(3) 0.9319(4) 0.0531(11) Uani 1 1 d . . .
C9 C 0.1543(10) 0.6365(5) 0.9929(5) 0.0789(15) Uani 1 1 d . . .
H9 H 0.2538 0.5801 1.0026 0.118 Uiso 1 1 calc R A 1
C10 C -0.0326(10) 0.6484(4) 1.0647(5) 0.0766(15) Uani 1 1 d . C .
H10 H -0.0684 0.6004 1.1267 0.115 Uiso 1 1 calc R B 1
S8A S 0.1977(3) 0.72558(16) 0.8880(2) 0.0755(9) Uani 0.603(4) 1 d P C 1
C11A C -0.1862(4) 0.74466(18) 1.0410(2) 0.0713(10) Uani 0.603(4) 1 d P C 1
H11A H -0.3231 0.7668 1.0776 0.107 Uiso 0.603(4) 1 calc PR C 1
S8B S -0.1862(4) 0.74466(18) 1.0410(2) 0.0713(10) Uani 0.397(4) 1 d P C 2
C11B C 0.1977(3) 0.72558(16) 0.8880(2) 0.0755(9) Uani 0.397(4) 1 d P C 2
H11B H 0.3087 0.7349 0.8265 0.113 Uiso 0.397(4) 1 calc PR C 2

loop_
_atom_site_aniso_label
_atom_site_aniso_U_11
_atom_site_aniso_U_22
_atom_site_aniso_U_33
_atom_site_aniso_U_23
_atom_site_aniso_U_13
_atom_site_aniso_U_12
N1 0.086(3) 0.070(3) 0.069(2) 0.015(2) 0.009(2) -0.008(2)
N2 0.064(2) 0.071(3) 0.065(2) 0.005(2) 0.0108(18) -0.0016(18)
N4 0.067(2) 0.055(2) 0.068(2) 0.0023(18) 0.0121(18) 0.0041(18)
C3 0.051(2) 0.054(2) 0.052(2) -0.0055(19) 0.0057(17) -0.0049(19)
C5 0.076(3) 0.055(3) 0.077(3) -0.001(2) 0.001(2) 0.007(2)
C6 0.079(3) 0.062(3) 0.070(3) 0.010(2) -0.003(2) -0.006(3)
C7 0.057(2) 0.051(2) 0.049(2) -0.0040(17) -0.0036(17) -0.0026(18)
C9 0.080(3) 0.082(4) 0.074(3) 0.009(3) 0.006(3) 0.027(3)
C10 0.086(3) 0.073(3) 0.070(3) 0.007(3) 0.006(3) 0.004(3)
S8A 0.0679(12) 0.0733(13) 0.0853(14) 0.0105(10) 0.0082(9) 0.0129(8)
C11A 0.0801(16) 0.0632(15) 0.0681(14) 0.0005(11) -0.0033(11) 0.0011(11)
S8B 0.0801(16) 0.0632(15) 0.0681(14) 0.0005(11) -0.0033(11) 0.0011(11)
C11B 0.0679(12) 0.0733(13) 0.0853(14) 0.0105(10) 0.0082(9) 0.0129(8)

loop_
_geom_angle_atom_site_label_1
_geom_angle_atom_site_label_2
_geom_angle_atom_site_label_3
_geom_angle
C6 N1 N2 118.4(4)
C3 N2 N1 118.8(4)
C5 N4 C3 114.5(4)
N2 C3 N4 125.2(4)
N2 C3 C7 117.3(4)
N4 C3 C7 117.4(4)
N4 C5 C6 121.7(5)
N4 C5 H5 119.2
C6 C5 H5 119.2
N1 C6 C5 121.3(5)
N1 C6 H6 119.3
C5 C6 H6 119.3
C3 C7 C11A 122.3(3)
C3 C7 S8A 121.5(3)
C11A C7 S8A 116.2(3)
C10 C9 S8A 116.4(4)
C10 C9 H9 121.8
S8A C9 H9 121.8
C9 C10 C11A 117.7(5)
C9 C10 H10 121.2
C11A C10 H10 121.2
C9 S8A C7 93.0(3)
C10 C11A C7 96.6(3)
C10 C11A H11A 131.7
C7 C11A H11A 131.7

loop_
_geom_bond_atom_site_label_1
_geom_bond_atom_site_label_2
_geom_bond_distance
N1 C6 1.310(7)
N1 N2 1.339(6)
N2 C3 1.334(6)
N4 C5 1.322(6)
N4 C3 1.344(6)
C3 C7 1.452(6)
C5 C6 1.380(7)
C5 H5 0.9300
C6 H6 0.9300
C7 C11A 1.610(5)
C7 S8A 1.664(4)
C9 C10 1.340(7)
C9 S8A 1.623(6)
C9 H9 0.9300
C10 C11A 1.542(6)
C10 H10 0.9300
C11A H11A 0.9300

loop_
_geom_torsion_atom_site_label_1
_geom_torsion_atom_site_label_2
_geom_torsion_atom_site_label_3
_geom_torsion_atom_site_label_4
_geom_torsion
C6 N1 N2 C3 -1.4(7)
N1 N2 C3 N4 1.3(7)
N1 N2 C3 C7 -178.8(4)
C5 N4 C3 N2 -0.2(7)
C5 N4 C3 C7 179.9(4)
C3 N4 C5 C6 -0.8(7)
N2 N1 C6 C5 0.4(8)
N4 C5 C6 N1 0.7(8)
N2 C3 C7 C11A -180.0(3)
N4 C3 C7 C11A -0.1(6)
N2 C3 C7 S8A -0.5(6)
N4 C3 C7 S8A 179.4(3)
S8A C9 C10 C11A 0.0(7)
C10 C9 S8A C7 1.7(5)
C3 C7 S8A C9 177.7(4)
C11A C7 S8A C9 -2.8(3)
C9 C10 C11A C7 -1.7(5)
C3 C7 C11A C10 -177.7(4)
S8A C7 C11A C10 2.9(3)
